data_4304384
loop_
_publ_author_name
'Yohannes T. Tesema'
'David M. Pham'
'Katherine J. Franz'

_publ_contact_author_address
;
Department of Chemistry, Duke University, 
Box 90346, Durham, North Carolina 27708
;
_publ_contact_author_email katherine.franz@duke.edu
_publ_contact_author_fax '+1 919 660 1605'
_publ_contact_author_name 'Katherine J. Franz'
_publ_contact_author_phone '+1 919 660 1541'
_publ_section_title
;
Counterions Influence Reactivity of Metal Ions with Cysteinyldopa Model
Compounds
;
_journal_name_full 'Inorganic Chemistry'
_journal_page_first 1087
_journal_page_last 1095
_journal_paper_doi 10.1021/ic701889w
_journal_volume 47
_journal_year 2008
_chemical_formula_moiety 'C32 H44 N2 Ni O2 S2'
_chemical_formula_sum 'C32 H44 N2 Ni O2 S2'
_chemical_formula_weight 611.52
_chemical_name_common '[Ni(zine)2]'
_chemical_name_systematic
; 
 ? 
;
_space_group_IT_number 14
_symmetry_cell_setting monoclinic
_symmetry_space_group_name_Hall '-P 2ybc'
_symmetry_space_group_name_H-M 'P 1 21/c 1'
_atom_sites_solution_hydrogens geom
_atom_sites_solution_primary direct
_atom_sites_solution_secondary difmap
_audit_creation_method SHELXL-97
_cell_angle_alpha 90.00
_cell_angle_beta 108.518(3)
_cell_angle_gamma 90.00
_cell_formula_units_Z 2
_cell_length_a 12.6926(7)
_cell_length_b 8.9361(5)
_cell_length_c 14.6865(7)
_cell_measurement_reflns_used 6633
_cell_measurement_temperature 173(2)
_cell_measurement_theta_max 26.39
_cell_measurement_theta_min 2.71
_cell_volume 1579.53(15)
_computing_cell_refinement SAINT
_computing_data_collection 'Apex II 2.0 Rev.2 (Bruker, 2005)'
_computing_data_reduction 'SAINT 7.12A (Bruker, 2004)'
_computing_molecular_graphics 'SHELXTL 5.1, XP (Sheldrick, 1994)'
_computing_publication_material 'SHELXS-97 (Sheldrick, 1990)'
_computing_structure_refinement 'SHELXL-97 (Sheldrick, 1997)'
_computing_structure_solution 'SHELXS-97 (Sheldrick, 1990)'
_diffrn_ambient_temperature 173(2)
_diffrn_detector_area_resol_mean 8.3
_diffrn_measured_fraction_theta_full 0.994
_diffrn_measured_fraction_theta_max 0.994
_diffrn_measurement_device_type 'Bruker Kappa Apex II'
_diffrn_measurement_method \w
_diffrn_radiation_monochromator graphite
_diffrn_radiation_source 'fine-focus sealed tube'
_diffrn_radiation_type MoK\a
_diffrn_radiation_wavelength 0.71073
_diffrn_reflns_av_R_equivalents 0.0000
_diffrn_reflns_av_sigmaI/netI 0.0377
_diffrn_reflns_limit_h_max 15
_diffrn_reflns_limit_h_min -15
_diffrn_reflns_limit_k_max 11
_diffrn_reflns_limit_k_min 0
_diffrn_reflns_limit_l_max 18
_diffrn_reflns_limit_l_min 0
_diffrn_reflns_number 3840
_diffrn_reflns_theta_full 26.40
_diffrn_reflns_theta_max 26.40
_diffrn_reflns_theta_min 2.71
_diffrn_standards_number 0
_exptl_absorpt_coefficient_mu 0.777
_exptl_absorpt_correction_type multi-scan
_exptl_absorpt_process_details 'TWINABS 1.5 (Sheldrick, 2004)'
_exptl_crystal_colour 'Dark Brown '
_exptl_crystal_density_diffrn 1.286
_exptl_crystal_density_method 'not measured'
_exptl_crystal_description Plates
_exptl_crystal_F_000 652
_exptl_crystal_size_max 0.15
_exptl_crystal_size_mid 0.12
_exptl_crystal_size_min 0.04
_refine_diff_density_max 0.586
_refine_diff_density_min -0.430
_refine_diff_density_rms 0.070
_refine_ls_extinction_method none
_refine_ls_goodness_of_fit_ref 0.977
_refine_ls_hydrogen_treatment constr
_refine_ls_matrix_type full
_refine_ls_number_parameters 185
_refine_ls_number_reflns 3843
_refine_ls_number_restraints 0
_refine_ls_restrained_S_all 0.977
_refine_ls_R_factor_all 0.0479
_refine_ls_R_factor_gt 0.0376
_refine_ls_shift/su_max 0.000
_refine_ls_shift/su_mean 0.000
_refine_ls_structure_factor_coef Fsqd
_refine_ls_weighting_details 'calc w=1/[\s^2^(Fo^2^)+(0.0747P)^2^+0.2313P] where P=(Fo^2^+2Fc^2^)/3'
_refine_ls_weighting_scheme calc
_refine_ls_wR_factor_gt 0.1050
_refine_ls_wR_factor_ref 0.1099
_reflns_number_gt 3228
_reflns_number_total 3843
_reflns_threshold_expression I>2\s(I)
_cod_data_source_file ic701889w-file002_4.cif
_cod_data_source_block yt003
_cod_depositor_comments
;
The following automatic conversions were performed:
'_symmetry_cell_setting' value 'Monoclinic' changed to 'monoclinic'
according to '/home/saulius/struct/CIF-dictionaries/cif_core.dic'
dictionary named 'cif_core.dic' version 2.4.1 from
2010-06-29.

'_exptl_absorpt_correction_type' value 'Multi-scan' changed
to 'multi-scan' according to
'/home/saulius/struct/CIF-dictionaries/cif_core.dic' dictionary named
'cif_core.dic' version 2.4.1 from 2010-06-29.

Automatic conversion script
Id: cif_fix_enum 1527 2010-12-29 10:47:43Z saulius 
;
_cod_original_sg_symbol_H-M 'P 21/c'
_cod_database_code 4304384

loop_
_symmetry_equiv_pos_as_xyz
'x, y, z'
'-x, y+1/2, -z+1/2'
'-x, -y, -z'
'x, -y-1/2, z-1/2'

loop_
_atom_site_label
_atom_site_type_symbol
_atom_site_fract_x
_atom_site_fract_y
_atom_site_fract_z
_atom_site_U_iso_or_equiv
_atom_site_adp_type
_atom_site_occupancy
_atom_site_symmetry_multiplicity
_atom_site_calc_flag
_atom_site_refinement_flags
_atom_site_disorder_assembly
_atom_site_disorder_group
Ni1 Ni 0.5000 0.0000 0.0000 0.01870(13) Uani 1 2 d S . .
S1 S 0.44703(6) -0.31554(8) 0.25725(5) 0.03153(19) Uani 1 1 d . . .
O1 O 0.36984(15) 0.0862(2) 0.00408(12) 0.0228(4) Uani 1 1 d . . .
N1 N 0.48124(17) -0.1377(2) 0.09034(14) 0.0204(5) Uani 1 1 d . . .
C1 C 0.3558(2) -0.1761(3) 0.19046(18) 0.0211(5) Uani 1 1 d . . .
C2 C 0.3863(2) -0.1031(3) 0.11764(17) 0.0179(5) Uani 1 1 d . . .
C3 C 0.3299(2) 0.0222(3) 0.06810(18) 0.0199(6) Uani 1 1 d . . .
C4 C 0.2368(2) 0.0768(3) 0.09053(18) 0.0227(6) Uani 1 1 d . . .
C5 C 0.2081(2) -0.0003(3) 0.1614(2) 0.0240(6) Uani 1 1 d . . .
H5A H 0.1445 0.0345 0.1759 0.029 Uiso 1 1 calc R . .
C6 C 0.2632(2) -0.1235(3) 0.21342(18) 0.0210(5) Uani 1 1 d . . .
C7 C 0.4990(3) -0.3838(3) 0.1646(2) 0.0345(7) Uani 1 1 d . . .
H7A H 0.5626 -0.4514 0.1934 0.041 Uiso 1 1 calc R . .
H7B H 0.4401 -0.4425 0.1177 0.041 Uiso 1 1 calc R . .
C8 C 0.5351(2) -0.2603(3) 0.11345(18) 0.0264(6) Uani 1 1 d . . .
H8A H 0.6012 -0.2730 0.0972 0.032 Uiso 1 1 calc R . .
C9 C 0.1744(3) 0.2166(3) 0.0411(2) 0.0311(7) Uani 1 1 d . . .
C10 C 0.1292(3) 0.1898(4) -0.0676(2) 0.0383(8) Uani 1 1 d . . .
H10A H 0.1911 0.1696 -0.0922 0.057 Uiso 1 1 calc R . .
H10B H 0.0888 0.2788 -0.0993 0.057 Uiso 1 1 calc R . .
H10C H 0.0787 0.1037 -0.0808 0.057 Uiso 1 1 calc R . .
C11 C 0.2541(3) 0.3513(3) 0.0637(2) 0.0376(8) Uani 1 1 d . . .
H11A H 0.3163 0.3319 0.0394 0.056 Uiso 1 1 calc R . .
H11B H 0.2825 0.3667 0.1334 0.056 Uiso 1 1 calc R . .
H11C H 0.2142 0.4411 0.0328 0.056 Uiso 1 1 calc R . .
C12 C 0.0756(3) 0.2550(4) 0.0761(3) 0.0493(10) Uani 1 1 d . . .
H12A H 0.1019 0.2674 0.1461 0.074 Uiso 1 1 calc R . .
H12B H 0.0209 0.1739 0.0588 0.074 Uiso 1 1 calc R . .
H12C H 0.0411 0.3483 0.0459 0.074 Uiso 1 1 calc R . .
C13 C 0.2227(2) -0.1931(3) 0.29265(19) 0.0275(6) Uani 1 1 d . . .
C14 C 0.1214(3) -0.1104(4) 0.3033(2) 0.0375(8) Uani 1 1 d . . .
H14A H 0.0590 -0.1199 0.2437 0.056 Uiso 1 1 calc R . .
H14B H 0.1396 -0.0044 0.3165 0.056 Uiso 1 1 calc R . .
H14C H 0.1009 -0.1542 0.3565 0.056 Uiso 1 1 calc R . .
C15 C 0.3132(3) -0.1833(4) 0.3912(2) 0.0396(8) Uani 1 1 d . . .
H15A H 0.3328 -0.0782 0.4068 0.059 Uiso 1 1 calc R . .
H15B H 0.3791 -0.2385 0.3892 0.059 Uiso 1 1 calc R . .
H15C H 0.2853 -0.2270 0.4403 0.059 Uiso 1 1 calc R . .
C16 C 0.1878(3) -0.3573(4) 0.2684(3) 0.0454(9) Uani 1 1 d . . .
H16A H 0.1278 -0.3617 0.2069 0.068 Uiso 1 1 calc R . .
H16B H 0.1620 -0.3997 0.3190 0.068 Uiso 1 1 calc R . .
H16C H 0.2517 -0.4149 0.2637 0.068 Uiso 1 1 calc R . .

loop_
_atom_site_aniso_label
_atom_site_aniso_U_11
_atom_site_aniso_U_22
_atom_site_aniso_U_33
_atom_site_aniso_U_23
_atom_site_aniso_U_13
_atom_site_aniso_U_12
Ni1 0.0217(2) 0.0189(2) 0.0196(2) 0.00317(19) 0.0124(2) 0.00351(18)
S1 0.0352(4) 0.0348(4) 0.0302(4) 0.0144(3) 0.0183(4) 0.0109(3)
O1 0.0275(10) 0.0224(10) 0.0251(9) 0.0076(8) 0.0177(9) 0.0073(8)
N1 0.0223(12) 0.0232(11) 0.0182(10) 0.0008(9) 0.0098(9) 0.0004(9)
C1 0.0233(14) 0.0220(13) 0.0188(12) 0.0010(11) 0.0078(12) -0.0001(11)
C2 0.0184(13) 0.0180(13) 0.0193(12) -0.0014(10) 0.0089(10) 0.0006(10)
C3 0.0233(14) 0.0202(14) 0.0181(12) 0.0000(10) 0.0090(11) 0.0009(11)
C4 0.0233(14) 0.0224(14) 0.0261(14) 0.0009(11) 0.0134(12) 0.0020(11)
C5 0.0228(14) 0.0261(15) 0.0282(14) -0.0019(11) 0.0150(12) 0.0005(11)
C6 0.0230(13) 0.0225(13) 0.0203(13) -0.0017(11) 0.0109(12) -0.0037(10)
C7 0.0442(18) 0.0258(14) 0.0432(17) 0.0145(13) 0.0276(16) 0.0166(15)
C8 0.0264(15) 0.0309(15) 0.0259(13) 0.0067(12) 0.0140(12) 0.0076(12)
C9 0.0297(16) 0.0309(16) 0.0393(16) 0.0111(13) 0.0201(13) 0.0110(13)
C10 0.0319(18) 0.0406(18) 0.0402(17) 0.0128(14) 0.0083(14) 0.0075(14)
C11 0.048(2) 0.0244(15) 0.0466(19) 0.0044(13) 0.0247(16) 0.0085(14)
C12 0.045(2) 0.046(2) 0.073(2) 0.0237(18) 0.0399(19) 0.0242(16)
C13 0.0311(16) 0.0304(15) 0.0265(14) 0.0048(12) 0.0171(13) -0.0011(13)
C14 0.0372(18) 0.049(2) 0.0361(17) 0.0091(14) 0.0255(15) 0.0027(15)
C15 0.0406(19) 0.057(2) 0.0260(15) 0.0087(14) 0.0174(14) 0.0081(16)
C16 0.052(2) 0.0363(18) 0.058(2) 0.0061(16) 0.0315(19) -0.0112(17)

loop_
_atom_type_symbol
_atom_type_description
_atom_type_scat_dispersion_real
_atom_type_scat_dispersion_imag
_atom_type_scat_source
C C 0.0033 0.0016 'International Tables Vol C Tables 4.2.6.8 and 6.1.1.4'
H H 0.0000 0.0000 'International Tables Vol C Tables 4.2.6.8 and 6.1.1.4'
N N 0.0061 0.0033 'International Tables Vol C Tables 4.2.6.8 and 6.1.1.4'
O O 0.0106 0.0060 'International Tables Vol C Tables 4.2.6.8 and 6.1.1.4'
S S 0.1246 0.1234 'International Tables Vol C Tables 4.2.6.8 and 6.1.1.4'
Ni Ni 0.3393 1.1124 'International Tables Vol C Tables 4.2.6.8 and 6.1.1.4'

loop_
_geom_angle_atom_site_label_1
_geom_angle_atom_site_label_2
_geom_angle_atom_site_label_3
_geom_angle
_geom_angle_site_symmetry_1
_geom_angle_site_symmetry_3
_geom_angle_publ_flag
O1 Ni1 O1 180.00(11) 3_655 . ?
O1 Ni1 N1 86.25(8) 3_655 3_655 ?
O1 Ni1 N1 93.75(8) . 3_655 ?
O1 Ni1 N1 93.75(8) 3_655 . ?
O1 Ni1 N1 86.25(8) . . ?
N1 Ni1 N1 180.00(15) 3_655 . ?
C1 S1 C7 98.72(13) . . ?
C3 O1 Ni1 112.99(16) . . ?
C8 N1 C2 122.8(2) . . ?
C8 N1 Ni1 124.86(17) . . ?
C2 N1 Ni1 111.48(16) . . ?
C6 C1 C2 118.7(2) . . ?
C6 C1 S1 123.56(19) . . ?
C2 C1 S1 117.26(19) . . ?
C3 C2 C1 123.1(2) . . ?
C3 C2 N1 111.5(2) . . ?
C1 C2 N1 125.2(2) . . ?
O1 C3 C2 117.6(2) . . ?
O1 C3 C4 123.5(2) . . ?
C2 C3 C4 118.9(2) . . ?
C5 C4 C3 116.2(2) . . ?
C5 C4 C9 122.6(2) . . ?
C3 C4 C9 121.1(2) . . ?
C4 C5 C6 126.6(2) . . ?
C4 C5 H5A 116.7 . . ?
C6 C5 H5A 116.7 . . ?
C5 C6 C1 116.5(2) . . ?
C5 C6 C13 120.0(2) . . ?
C1 C6 C13 123.5(2) . . ?
C8 C7 S1 112.12(19) . . ?
C8 C7 H7A 109.2 . . ?
S1 C7 H7A 109.2 . . ?
C8 C7 H7B 109.2 . . ?
S1 C7 H7B 109.2 . . ?
H7A C7 H7B 107.9 . . ?
N1 C8 C7 123.1(2) . . ?
N1 C8 H8A 118.5 . . ?
C7 C8 H8A 118.5 . . ?
C4 C9 C10 109.4(2) . . ?
C4 C9 C12 112.2(2) . . ?
C10 C9 C12 107.9(3) . . ?
C4 C9 C11 109.2(3) . . ?
C10 C9 C11 110.4(2) . . ?
C12 C9 C11 107.6(3) . . ?
C9 C10 H10A 109.5 . . ?
C9 C10 H10B 109.5 . . ?
H10A C10 H10B 109.5 . . ?
C9 C10 H10C 109.5 . . ?
H10A C10 H10C 109.5 . . ?
H10B C10 H10C 109.5 . . ?
C9 C11 H11A 109.5 . . ?
C9 C11 H11B 109.5 . . ?
H11A C11 H11B 109.5 . . ?
C9 C11 H11C 109.5 . . ?
H11A C11 H11C 109.5 . . ?
H11B C11 H11C 109.5 . . ?
C9 C12 H12A 109.5 . . ?
C9 C12 H12B 109.5 . . ?
H12A C12 H12B 109.5 . . ?
C9 C12 H12C 109.5 . . ?
H12A C12 H12C 109.5 . . ?
H12B C12 H12C 109.5 . . ?
C14 C13 C15 106.1(2) . . ?
C14 C13 C16 107.1(2) . . ?
C15 C13 C16 110.2(3) . . ?
C14 C13 C6 112.0(2) . . ?
C15 C13 C6 110.9(2) . . ?
C16 C13 C6 110.4(2) . . ?
C13 C14 H14A 109.5 . . ?
C13 C14 H14B 109.5 . . ?
H14A C14 H14B 109.5 . . ?
C13 C14 H14C 109.5 . . ?
H14A C14 H14C 109.5 . . ?
H14B C14 H14C 109.5 . . ?
C13 C15 H15A 109.5 . . ?
C13 C15 H15B 109.5 . . ?
H15A C15 H15B 109.5 . . ?
C13 C15 H15C 109.5 . . ?
H15A C15 H15C 109.5 . . ?
H15B C15 H15C 109.5 . . ?
C13 C16 H16A 109.5 . . ?
C13 C16 H16B 109.5 . . ?
H16A C16 H16B 109.5 . . ?
C13 C16 H16C 109.5 . . ?
H16A C16 H16C 109.5 . . ?
H16B C16 H16C 109.5 . . ?

loop_
_geom_bond_atom_site_label_1
_geom_bond_atom_site_label_2
_geom_bond_distance
_geom_bond_site_symmetry_2
_geom_bond_publ_flag
Ni1 O1 1.8408(17) 3_655 ?
Ni1 O1 1.8408(17) . ?
Ni1 N1 1.8792(19) 3_655 ?
Ni1 N1 1.8792(19) . ?
S1 C1 1.770(3) . ?
S1 C7 1.797(3) . ?
O1 C3 1.331(3) . ?
N1 C8 1.279(3) . ?
N1 C2 1.419(3) . ?
C1 C6 1.403(3) . ?
C1 C2 1.408(3) . ?
C2 C3 1.402(4) . ?
C3 C4 1.410(3) . ?
C4 C5 1.390(3) . ?
C4 C9 1.533(4) . ?
C5 C6 1.395(4) . ?
C5 H5A 0.9500 . ?
C6 C13 1.545(3) . ?
C7 C8 1.486(4) . ?
C7 H7A 0.9900 . ?
C7 H7B 0.9900 . ?
C8 H8A 0.9500 . ?
C9 C10 1.535(4) . ?
C9 C12 1.537(4) . ?
C9 C11 1.540(4) . ?
C10 H10A 0.9800 . ?
C10 H10B 0.9800 . ?
C10 H10C 0.9800 . ?
C11 H11A 0.9800 . ?
C11 H11B 0.9800 . ?
C11 H11C 0.9800 . ?
C12 H12A 0.9800 . ?
C12 H12B 0.9800 . ?
C12 H12C 0.9800 . ?
C13 C14 1.532(4) . ?
C13 C15 1.538(4) . ?
C13 C16 1.542(4) . ?
C14 H14A 0.9800 . ?
C14 H14B 0.9800 . ?
C14 H14C 0.9800 . ?
C15 H15A 0.9800 . ?
C15 H15B 0.9800 . ?
C15 H15C 0.9800 . ?
C16 H16A 0.9800 . ?
C16 H16B 0.9800 . ?
C16 H16C 0.9800 . ?

loop_
_geom_torsion_atom_site_label_1
_geom_torsion_atom_site_label_2
_geom_torsion_atom_site_label_3
_geom_torsion_atom_site_label_4
_geom_torsion
_geom_torsion_site_symmetry_1
_geom_torsion_site_symmetry_2
_geom_torsion_site_symmetry_3
_geom_torsion_site_symmetry_4
_geom_torsion_publ_flag
O1 Ni1 O1 C3 34(76) 3_655 . . . ?
N1 Ni1 O1 C3 -176.36(18) 3_655 . . . ?
N1 Ni1 O1 C3 3.64(18) . . . . ?
O1 Ni1 N1 C8 -13.4(2) 3_655 . . . ?
O1 Ni1 N1 C8 166.6(2) . . . . ?
N1 Ni1 N1 C8 115(100) 3_655 . . . ?
O1 Ni1 N1 C2 177.12(17) 3_655 . . . ?
O1 Ni1 N1 C2 -2.88(17) . . . . ?
N1 Ni1 N1 C2 -54(100) 3_655 . . . ?
C7 S1 C1 C6 155.4(2) . . . . ?
C7 S1 C1 C2 -32.2(2) . . . . ?
C6 C1 C2 C3 1.4(4) . . . . ?
S1 C1 C2 C3 -171.3(2) . . . . ?
C6 C1 C2 N1 176.2(2) . . . . ?
S1 C1 C2 N1 3.4(4) . . . . ?
C8 N1 C2 C3 -168.1(2) . . . . ?
Ni1 N1 C2 C3 1.6(3) . . . . ?
C8 N1 C2 C1 16.6(4) . . . . ?
Ni1 N1 C2 C1 -173.6(2) . . . . ?
Ni1 O1 C3 C2 -3.7(3) . . . . ?
Ni1 O1 C3 C4 174.1(2) . . . . ?
C1 C2 C3 O1 176.7(2) . . . . ?
N1 C2 C3 O1 1.3(3) . . . . ?
C1 C2 C3 C4 -1.2(4) . . . . ?
N1 C2 C3 C4 -176.6(2) . . . . ?
O1 C3 C4 C5 -177.9(2) . . . . ?
C2 C3 C4 C5 -0.1(4) . . . . ?
O1 C3 C4 C9 0.1(4) . . . . ?
C2 C3 C4 C9 177.9(3) . . . . ?
C3 C4 C5 C6 1.4(4) . . . . ?
C9 C4 C5 C6 -176.6(3) . . . . ?
C4 C5 C6 C1 -1.2(4) . . . . ?
C4 C5 C6 C13 177.8(3) . . . . ?
C2 C1 C6 C5 -0.3(4) . . . . ?
S1 C1 C6 C5 172.0(2) . . . . ?
C2 C1 C6 C13 -179.2(2) . . . . ?
S1 C1 C6 C13 -7.0(4) . . . . ?
C1 S1 C7 C8 48.4(3) . . . . ?
C2 N1 C8 C7 4.9(4) . . . . ?
Ni1 N1 C8 C7 -163.4(2) . . . . ?
S1 C7 C8 N1 -40.7(4) . . . . ?
C5 C4 C9 C10 -122.2(3) . . . . ?
C3 C4 C9 C10 59.9(4) . . . . ?
C5 C4 C9 C12 -2.4(4) . . . . ?
C3 C4 C9 C12 179.7(3) . . . . ?
C5 C4 C9 C11 116.8(3) . . . . ?
C3 C4 C9 C11 -61.1(3) . . . . ?
C5 C6 C13 C14 -0.2(4) . . . . ?
C1 C6 C13 C14 178.7(3) . . . . ?
C5 C6 C13 C15 -118.5(3) . . . . ?
C1 C6 C13 C15 60.4(3) . . . . ?
C5 C6 C13 C16 119.0(3) . . . . ?
C1 C6 C13 C16 -62.1(4) . . . . ?
